data_2011159
loop_
_publ_author_name
'Venegas-Yazigi, Diego '
'Mirza, Hameed'
'Lever, A. B. P.'
'Lough, Alan J.'
'Costamagna, Juan'
'Latorre, Ram\'on'

_publ_section_title
;Bis(acetonitrile-<i>N</i>)(<i>o</i>-benzoquinone
 diimine-<i>N</i>,<i>N</i>')-<i>trans</i>-bis(triphenylphosphine-<i>P</i>)ruthenium(II)
 bis(hexafluorophosphate) methanol solvate
;
_journal_issue 7
_journal_name_full 'Acta Crystallographica Section C'
_journal_page_first e281
_journal_page_last e282
_journal_paper_doi 10.1107/S0108270100007654
_journal_volume 56
_journal_year 2000
_chemical_formula_iupac '[Ru (C2 H3 N)2 (C6 H6 N2) (C18 H15 P)2] (P F6)2, C H4 O'
_chemical_formula_moiety 'C46 H42 N4 P2 Ru 2+, 2P F6 1-, C H4 O'
_chemical_formula_sum 'C47 H46 F12 N4 O P4 Ru'
_chemical_formula_weight 1135.83
_chemical_name_systematic
;
Bis(acetonitrile-N)(o-benzoquinone diimine-N,N')-trans-bis(triphenyl-
phosphine-P)ruthenium(II) hexafluorophosphate methanol solvate
;
_space_group_IT_number 41
_symmetry_cell_setting orthorhombic
_symmetry_space_group_name_Hall 'A 2 -2ab'
_symmetry_space_group_name_H-M 'A b a 2'
_cell_angle_alpha 90.00
_cell_angle_beta 90.00
_cell_angle_gamma 90.00
_cell_formula_units_Z 4
_cell_length_a 19.0603(5)
_cell_length_b 16.5960(4)
_cell_length_c 15.4192(3)
_cell_measurement_reflns_used 14495
_cell_measurement_temperature 100.0(10)
_cell_measurement_theta_max 23.67
_cell_measurement_theta_min 4.19
_cell_volume 4877.5(2)
_computing_cell_refinement 'DENZO-SMN (Otwinowski & Minor, 1997)'
_computing_data_collection 'KappaCCD Server Software (Nonius, 1997)'
_computing_data_reduction DENZO-SMN
_computing_publication_material SHELXTL
_computing_structure_refinement SHELXTL
_computing_structure_solution 'SHELXTL (Sheldrick, 1997)'
_diffrn_ambient_temperature 100.0(10)
_diffrn_measured_fraction_theta_full .991
_diffrn_measured_fraction_theta_max .991
_diffrn_measurement_device_type 'Nonius KappaCCD'
_diffrn_measurement_method '\f and \w scans with \k offsets'
_diffrn_radiation_monochromator graphite
_diffrn_radiation_source 'fine-focus sealed tube'
_diffrn_radiation_type MoK\a
_diffrn_radiation_wavelength .71073
_diffrn_reflns_av_R_equivalents .049
_diffrn_reflns_av_sigmaI/netI .0321
_diffrn_reflns_limit_h_max 23
_diffrn_reflns_limit_h_min -23
_diffrn_reflns_limit_k_max 20
_diffrn_reflns_limit_k_min -20
_diffrn_reflns_limit_l_max 19
_diffrn_reflns_limit_l_min -19
_diffrn_reflns_number 14495
_diffrn_reflns_theta_full 26.37
_diffrn_reflns_theta_max 26.37
_diffrn_reflns_theta_min 4.19
_diffrn_standards_decay_% 0
_diffrn_standards_number 0
_exptl_absorpt_coefficient_mu .539
_exptl_absorpt_correction_T_max .851
_exptl_absorpt_correction_T_min .817
_exptl_absorpt_correction_type multi-scan
_exptl_absorpt_process_details '(DENZO-SMN; Otwinowski & Minor, 1997)'
_exptl_crystal_colour purple
_exptl_crystal_density_diffrn 1.547
_exptl_crystal_density_method 'not measured'
_exptl_crystal_description 'block cut from needle'
_exptl_crystal_F_000 2304
_exptl_crystal_size_max .39
_exptl_crystal_size_mid .38
_exptl_crystal_size_min .31
_refine_diff_density_max .426
_refine_diff_density_min -.254
_refine_ls_abs_structure_details 'Flack (1983), 2205 Friedel pairs'
_refine_ls_abs_structure_Flack .52(3)
_refine_ls_extinction_method none
_refine_ls_goodness_of_fit_ref 1.068
_refine_ls_hydrogen_treatment constr
_refine_ls_matrix_type full
_refine_ls_number_parameters 325
_refine_ls_number_reflns 4778
_refine_ls_number_restraints 1
_refine_ls_restrained_S_all 1.068
_refine_ls_R_factor_all .033
_refine_ls_R_factor_gt .027
_refine_ls_shift/su_max .001
_refine_ls_shift/su_mean .000
_refine_ls_structure_factor_coef Fsqd
_refine_ls_weighting_details 'calc w = 1/[\s^2^(Fo^2^)+(0.0342P)^2^+4.8593P] where P = (Fo^2^+2Fc^2^)/3'
_refine_ls_weighting_scheme calc
_refine_ls_wR_factor_ref .073
_reflns_number_gt 4410
_reflns_number_total 4778
_reflns_threshold_expression I>2\s(I)
_cod_data_source_file qa0305.cif
_cod_data_source_block I
_cod_depositor_comments
;
The following automatic conversions were performed:
'_symmetry_cell_setting' value 'Orthorhombic' changed to 'orthorhombic'
according to '/home/saulius/struct/CIF-dictionaries/cif_core.dic'
dictionary named 'cif_core.dic' version 2.4.1 from 2010-06-29.

Automatic conversion script
Id: cif_fix_enum 1527 2010-12-29 10:47:43Z saulius 

The following automatic conversions were performed:

'_symmetry_cell_setting' value 'Orthorhombic' changed to
'orthorhombic' according to
/home/saulius/struct/CIF-dictionaries/cif_core.dic dictionary named
'cif_core.dic' version 2.4.1 from 2010-06-29.

Automatic conversion script
Id: cif_fix_values 1715 2011-07-08 13:25:40Z adriana 
;
_cod_database_code 2011159
_cod_database_fobs_code 2011159

loop_
_symmetry_equiv_pos_as_xyz
'x, y, z'
'-x, -y, z'
'x+1/2, -y+1/2, z'
'-x+1/2, y+1/2, z'
'x, y+1/2, z+1/2'
'-x, -y+1/2, z+1/2'
'x+1/2, -y+1, z+1/2'
'-x+1/2, y+1, z+1/2'

loop_
_atom_site_label
_atom_site_fract_x
_atom_site_fract_y
_atom_site_fract_z
_atom_site_U_iso_or_equiv
_atom_site_adp_type
_atom_site_calc_flag
_atom_site_refinement_flags
_atom_site_occupancy
_atom_site_disorder_assembly
_atom_site_disorder_group
_atom_site_type_symbol
Ru1 .0000 .0000 .37103(3) .02033(7) Uani d S 1 . . Ru
P1 .03583(3) .13908(3) .37209(6) .02250(12) Uani d . 1 . . P
P2 .28798(4) -.06658(5) .32065(6) .03187(17) Uani d . 1 . . P
F1 .25220(11) .00277(10) .3770(3) .0539(5) Uani d . 1 . . F
F2 .32288(12) -.13505(13) .26411(14) .0568(6) Uani d . 1 . . F
F3 .31591(12) .00030(11) .25543(14) .0468(5) Uani d . 1 . . F
F4 .35729(10) -.05864(14) .3768(2) .0636(6) Uani d . 1 . . F
F5 .25840(11) -.13238(12) .38648(15) .0515(6) Uani d . 1 . . F
F6 .21771(10) -.07433(14) .26339(16) .0563(6) Uani d . 1 . . F
N1 -.06236(13) .02523(16) .26943(17) .0235(5) Uani d . 1 . . N
H1A -.1056 .0425 .2768 .028 Uiso calc R 1 . . H
N2 .07600(14) -.02450(17) .46141(17) .0262(5) Uani d . 1 . . N
C1 -.03598(14) .01483(15) .19195(18) .0244(6) Uani d . 1 . . C
C2 -.07065(16) .03035(18) .11102(19) .0300(6) Uani d . 1 . . C
H2A -.1175 .0499 .1098 .036 Uiso calc R 1 . . H
C3 -.03505(19) .0165(2) .0366(2) .0359(8) Uani d . 1 . . C
H3 -.0568 .0288 -.0173 .043 Uiso calc R 1 . . H
C4 .12267(15) -.03700(19) .50579(19) .0296(6) Uani d . 1 . . C
C5 .18201(19) -.0523(3) .5623(2) .0549(10) Uani d . 1 . . C
H5A .2243 -.0604 .5271 .082 Uiso calc R 1 . . H
H5B .1729 -.1006 .5970 .082 Uiso calc R 1 . . H
H5C .1889 -.0060 .6009 .082 Uiso calc R 1 . . H
C11 .08813(16) .17132(19) .4648(2) .0265(6) Uani d . 1 . . C
C12 .06463(16) .14962(18) .54766(19) .0301(6) Uani d . 1 . . C
H12A .0261 .1137 .5535 .036 Uiso calc R 1 . . H
C13 .0969(2) .1799(2) .6210(2) .0355(8) Uani d . 1 . . C
H13A .0807 .1646 .6769 .043 Uiso calc R 1 . . H
C14 .15288(18) .2324(2) .6127(2) .0399(8) Uani d . 1 . . C
H14A .1749 .2536 .6631 .048 Uiso calc R 1 . . H
C15 .17679(18) .2539(2) .5321(2) .0414(8) Uani d . 1 . . C
H15A .2156 .2896 .5270 .050 Uiso calc R 1 . . H
C16 .14470(17) .2240(2) .4577(2) .0367(7) Uani d . 1 . . C
H16A .1614 .2395 .4020 .044 Uiso calc R 1 . . H
C21 .08659(17) .15953(18) .2748(2) .0265(6) Uani d . 1 . . C
C22 .05346(16) .19109(18) .2017(2) .0317(6) Uani d . 1 . . C
H22A .0061 .2088 .2051 .038 Uiso calc R 1 . . H
C23 .0901(2) .1965(2) .1234(2) .0398(8) Uani d . 1 . . C
H23A .0676 .2181 .0736 .048 Uiso calc R 1 . . H
C24 .15847(19) .1707(2) .1181(2) .0434(8) Uani d . 1 . . C
H24A .1832 .1748 .0648 .052 Uiso calc R 1 . . H
C25 .19127(16) .13897(19) .1900(2) .0380(7) Uani d . 1 . . C
H25A .2386 .1214 .1859 .046 Uiso calc R 1 . . H
C26 .15598(15) .13236(18) .2681(2) .0317(6) Uani d . 1 . . C
H26A .1788 .1095 .3171 .038 Uiso calc R 1 . . H
C31 -.03068(12) .21894(13) .3703(3) .0265(5) Uani d . 1 . . C
C32 -.10196(13) .20295(15) .3668(3) .0302(5) Uani d . 1 . . C
H32A -.1181 .1488 .3647 .036 Uiso calc R 1 . . H
C33 -.14995(15) .26648(17) .3665(3) .0386(6) Uani d . 1 . . C
H33A -.1988 .2554 .3643 .046 Uiso calc R 1 . . H
C34 -.12703(16) .34472(16) .3692(3) .0424(7) Uani d . 1 . . C
H34A -.1599 .3877 .3699 .051 Uiso calc R 1 . . H
C35 -.05592(17) .36081(16) .3710(3) .0433(7) Uani d . 1 . . C
H35A -.0400 .4151 .3711 .052 Uiso calc R 1 . . H
C36 -.00769(14) .29849(15) .3727(4) .0371(6) Uani d . 1 . . C
H36A .0411 .3100 .3755 .045 Uiso calc R 1 . . H
O1S -.0285(7) .0146(6) .6929(8) .111(4) Uani d P .50 A -1 O
H1S -.0517 -.0013 .7360 .166 Uiso calc PR .50 A -1 H
C1S -.0408(7) .0844(14) .6798(10) .131(7) Uani d P .50 A -1 C
H1S1 -.0002 .1170 .6969 .196 Uiso calc PR .50 A -1 H
H1S2 -.0819 .1007 .7139 .196 Uiso calc PR .50 A -1 H
H1S3 -.0504 .0925 .6180 .196 Uiso calc PR .50 A -1 H

loop_
_atom_site_aniso_label
_atom_site_aniso_U_11
_atom_site_aniso_U_22
_atom_site_aniso_U_33
_atom_site_aniso_U_12
_atom_site_aniso_U_13
_atom_site_aniso_U_23
Ru1 .01824(12) .02177(12) .02098(13) .00139(10) .000 .000
P1 .0214(3) .0218(3) .0243(3) .0009(2) -.0009(4) .0003(4)
P2 .0266(3) .0326(4) .0364(4) .0020(3) -.0015(3) -.0018(3)
F1 .0688(12) .0426(9) .0504(13) .0097(9) .0181(17) -.0006(11)
F2 .0632(14) .0508(12) .0564(13) .0195(11) .0022(11) -.0120(10)
F3 .0545(13) .0478(12) .0382(11) -.0117(9) .0053(9) -.0003(8)
F4 .0463(11) .0832(15) .0611(13) -.0068(10) -.0244(14) -.0054(15)
F5 .0588(12) .0429(10) .0528(15) -.0037(9) .0012(10) .0084(9)
F6 .0346(11) .0662(14) .0681(14) -.0029(10) -.0187(10) .0074(11)
N1 .0193(12) .0218(11) .0294(13) .0033(10) .0009(10) .0007(10)
N2 .0305(14) .0247(12) .0234(13) .0021(11) .0006(11) -.0023(10)
C1 .0244(15) .0246(13) .0243(14) .0014(10) .0002(11) -.0009(10)
C2 .0282(14) .0326(15) .0292(15) .0038(12) -.0057(12) .0012(12)
C3 .040(2) .0457(18) .0217(16) .0048(15) -.0002(14) .0029(14)
C4 .0288(15) .0373(16) .0228(14) .0061(12) -.0018(12) -.0029(12)
C5 .0372(19) .093(3) .0344(19) .0191(19) -.0145(15) -.0105(19)
C11 .0235(15) .0275(14) .0285(15) .0032(12) -.0042(13) -.0013(13)
C12 .0290(14) .0305(14) .0308(15) .0018(12) .0008(12) -.0003(13)
C13 .041(2) .0379(17) .0279(16) .0058(14) -.0019(14) -.0021(15)
C14 .0407(17) .043(2) .0357(18) .0026(14) -.0143(14) -.0064(16)
C15 .0386(17) .0447(18) .0407(18) -.0113(14) -.0111(14) -.0014(14)
C16 .0343(16) .0402(17) .0357(16) -.0075(14) -.0067(13) .0019(13)
C21 .0272(15) .0224(14) .0299(16) -.0016(12) .0009(13) .0009(12)
C22 .0309(15) .0328(15) .0313(15) -.0039(13) -.0030(12) .0012(13)
C23 .048(2) .049(2) .0224(15) -.0045(17) .0007(15) .0072(15)
C24 .046(2) .048(2) .0354(17) -.0095(16) .0128(15) -.0003(16)
C25 .0305(15) .0417(17) .0418(18) .0009(13) .0115(13) .0008(14)
C26 .0250(14) .0340(15) .0363(16) -.0002(12) .0039(12) .0041(12)
C31 .0291(11) .0246(11) .0258(11) .0054(9) .0006(17) -.0009(16)
C32 .0319(12) .0258(11) .0330(14) .0042(10) .0030(17) .0040(15)
C33 .0331(13) .0391(14) .0435(16) .0106(11) .0098(18) .0087(19)
C34 .0568(18) .0333(13) .0370(14) .0204(13) .008(2) -.0001(19)
C35 .0613(19) .0233(12) .0453(16) .0058(12) -.013(2) -.0031(18)
C36 .0414(15) .0259(11) .0440(15) .0001(11) -.0104(19) -.003(2)
O1S .133(11) .075(6) .125(9) .020(6) .079(8) .014(6)
C1S .067(8) .24(2) .081(9) -.038(11) .020(7) -.004(12)

loop_
_atom_type_symbol
_atom_type_description
_atom_type_scat_dispersion_real
_atom_type_scat_dispersion_imag
_atom_type_scat_source
C C .0033 .0016 'International Tables Vol C Tables 4.2.6.8 and 6.1.1.4'
H H .0000 .0000 'International Tables Vol C Tables 4.2.6.8 and 6.1.1.4'
N N .0061 .0033 'International Tables Vol C Tables 4.2.6.8 and 6.1.1.4'
F F .0171 .0103 'International Tables Vol C Tables 4.2.6.8 and 6.1.1.4'
P P .1023 .0942 'International Tables Vol C Tables 4.2.6.8 and 6.1.1.4'
Ru Ru -1.2594 .8363 'International Tables Vol C Tables 4.2.6.8 and 6.1.1.4'
O O .0106 .0060 'International Tables Vol C Tables 4.2.6.8 and 6.1.1.4'

loop_
_geom_angle_atom_site_label_1
_geom_angle_atom_site_label_2
_geom_angle_atom_site_label_3
_geom_angle_site_symmetry_1
_geom_angle_site_symmetry_3
_geom_angle
_geom_angle_publ_flag
N1 Ru1 N1 . 2 77.63(15) y
N1 Ru1 N2 . 2 94.05(10) ?
N1 Ru1 N2 2 2 171.24(11) ?
N1 Ru1 N2 . . 171.24(11) ?
N1 Ru1 N2 2 . 94.05(10) y
N2 Ru1 N2 2 . 94.39(15) ?
N1 Ru1 P1 . . 88.47(8) ?
N1 Ru1 P1 2 . 92.14(8) ?
N2 Ru1 P1 2 . 90.32(8) ?
N2 Ru1 P1 . . 89.15(8) ?
N1 Ru1 P1 . 2 92.14(8) ?
N1 Ru1 P1 2 2 88.47(8) ?
N2 Ru1 P1 2 2 89.15(8) ?
N2 Ru1 P1 . 2 90.32(8) ?
P1 Ru1 P1 . 2 179.22(5) y
C21 P1 C11 . . 107.55(12) ?
C21 P1 C31 . . 102.75(15) ?
C11 P1 C31 . . 100.23(15) ?
C21 P1 Ru1 . . 108.94(10) ?
C11 P1 Ru1 . . 116.22(10) ?
C31 P1 Ru1 . . 119.78(8) ?
F2 P2 F4 . . 90.58(13) ?
F2 P2 F3 . . 90.69(12) ?
F4 P2 F3 . . 90.48(13) ?
F2 P2 F5 . . 90.43(12) ?
F4 P2 F5 . . 90.23(13) ?
F3 P2 F5 . . 178.67(13) ?
F2 P2 F1 . . 179.43(17) ?
F4 P2 F1 . . 89.94(15) ?
F3 P2 F1 . . 89.08(13) ?
F5 P2 F1 . . 89.80(14) ?
F2 P2 F6 . . 89.44(13) ?
F4 P2 F6 . . 179.76(16) ?
F3 P2 F6 . . 89.28(12) ?
F5 P2 F6 . . 90.01(12) ?
F1 P2 F6 . . 90.03(14) ?
C1 N1 Ru1 . . 117.2(2) ?
C4 N2 Ru1 . . 173.7(3) ?
N1 C1 C2 . . 126.4(3) ?
N1 C1 C1 . 2 113.99(17) ?
C2 C1 C1 . 2 119.60(17) ?
C3 C2 C1 . . 118.4(3) ?
C2 C3 C3 . 2 121.9(2) ?
N2 C4 C5 . . 179.6(4) ?
C16 C11 C12 . . 118.8(3) ?
C16 C11 P1 . . 123.0(2) ?
C12 C11 P1 . . 117.7(2) ?
C13 C12 C11 . . 120.7(3) ?
C12 C13 C14 . . 119.8(3) ?
C15 C14 C13 . . 120.3(3) ?
C14 C15 C16 . . 120.5(3) ?
C15 C16 C11 . . 119.9(3) ?
C22 C21 C26 . . 119.2(3) ?
C22 C21 P1 . . 119.8(2) ?
C26 C21 P1 . . 120.2(2) ?
C21 C22 C23 . . 119.8(3) ?
C24 C23 C22 . . 120.3(3) ?
C23 C24 C25 . . 120.1(3) ?
C24 C25 C26 . . 120.7(3) ?
C25 C26 C21 . . 119.8(3) ?
C32 C31 C36 . . 119.4(2) ?
C32 C31 P1 . . 122.69(18) ?
C36 C31 P1 . . 117.87(19) ?
C31 C32 C33 . . 119.9(2) ?
C34 C33 C32 . . 120.4(3) ?
C33 C34 C35 . . 119.8(2) ?
C34 C35 C36 . . 120.5(3) ?
C35 C36 C31 . . 120.0(3) ?

loop_
_geom_bond_atom_site_label_1
_geom_bond_atom_site_label_2
_geom_bond_site_symmetry_2
_geom_bond_distance
_geom_bond_publ_flag
Ru1 N1 . 2.011(3) y
Ru1 N1 2 2.011(3) y
Ru1 N2 2 2.051(3) y
Ru1 N2 . 2.051(3) y
Ru1 P1 . 2.4071(5) y
Ru1 P1 2 2.4071(5) y
P1 C21 . 1.817(3) ?
P1 C11 . 1.824(3) ?
P1 C31 . 1.834(2) ?
P2 F2 . 1.579(2) ?
P2 F4 . 1.585(2) ?
P2 F3 . 1.590(2) ?
P2 F5 . 1.594(2) ?
P2 F1 . 1.595(3) ?
P2 F6 . 1.609(2) ?
N1 C1 . 1.308(4) ?
N2 C4 . 1.141(4) ?
C1 C2 . 1.435(4) y
C1 C1 2 1.457(5) y
C2 C3 . 1.354(5) y
C3 C3 2 1.444(7) y
C4 C5 . 1.450(4) ?
C11 C16 . 1.393(4) ?
C11 C12 . 1.400(4) ?
C12 C13 . 1.382(5) ?
C13 C14 . 1.383(5) ?
C14 C15 . 1.372(5) ?
C15 C16 . 1.392(4) ?
C21 C22 . 1.395(4) ?
C21 C26 . 1.401(4) ?
C22 C23 . 1.397(5) ?
C23 C24 . 1.375(5) ?
C24 C25 . 1.378(5) ?
C25 C26 . 1.384(4) ?
C31 C32 . 1.385(3) ?
C31 C36 . 1.392(3) ?
C32 C33 . 1.396(4) ?
C33 C34 . 1.371(4) ?
C34 C35 . 1.382(4) ?
C35 C36 . 1.384(4) ?
O1S C1S . 1.20(2) ?
